data_4327253
loop_
_publ_author_name
'Tamara E. Hanna'
'Emil Lobkovsky'
'Paul J. Chirik'

_publ_section_title
;
 Dihydrogen and Silane Addition to Base-Free, Monomeric
 Bis(cyclopentadienyl)titanium Oxides
;
_journal_name_full 'Inorganic Chemistry'
_journal_page_first 2359
_journal_page_last 2361
_journal_paper_doi 10.1021/ic070205+
_journal_volume 46
_journal_year 2007
_chemical_formula_sum 'C48 H84 O6 Si4 Ti4'
_chemical_formula_weight 1061.11
_chemical_name_systematic
; 
 ? 
;
_space_group_IT_number 14
_symmetry_cell_setting monoclinic
_symmetry_space_group_name_Hall '-P 2yn'
_symmetry_space_group_name_H-M 'P 1 21/n 1'
_atom_sites_solution_hydrogens geom
_atom_sites_solution_primary direct
_atom_sites_solution_secondary difmap
_audit_creation_method SHELXL-97
_cell_angle_alpha 90.00
_cell_angle_beta 95.895(3)
_cell_angle_gamma 90.00
_cell_formula_units_Z 4
_cell_length_a 13.0247(9)
_cell_length_b 20.0354(13)
_cell_length_c 21.3948(13)
_cell_measurement_reflns_used 7213
_cell_measurement_temperature 173(2)
_cell_measurement_theta_max 28.05
_cell_measurement_theta_min 2.69
_cell_volume 5553.6(6)
_computing_cell_refinement 'Bruker SAINT+'
_computing_data_collection 'Bruker APEX2'
_computing_data_reduction 'Bruker SAINT+'
_computing_molecular_graphics 'Bruker SHELXTL'
_computing_publication_material 'Bruker SHELXTL'
_computing_structure_refinement 'SHELXL-97 (Sheldrick, 1997)'
_computing_structure_solution 'SHELXS-97 (Sheldrick, 1990)'
_diffrn_ambient_temperature 173(2)
_diffrn_measured_fraction_theta_full 1.000
_diffrn_measured_fraction_theta_max 1.000
_diffrn_measurement_device_type 'Bruker X8 APEX II diffractometer'
_diffrn_measurement_method 'phi and omega scans'
_diffrn_radiation_monochromator graphite
_diffrn_radiation_source 'fine-focus sealed tube'
_diffrn_radiation_type MoK\a
_diffrn_radiation_wavelength 0.71073
_diffrn_reflns_av_R_equivalents 0.0324
_diffrn_reflns_av_sigmaI/netI 0.0290
_diffrn_reflns_limit_h_max 16
_diffrn_reflns_limit_h_min -13
_diffrn_reflns_limit_k_max 21
_diffrn_reflns_limit_k_min -25
_diffrn_reflns_limit_l_max 26
_diffrn_reflns_limit_l_min -26
_diffrn_reflns_number 61810
_diffrn_reflns_theta_full 26.37
_diffrn_reflns_theta_max 26.37
_diffrn_reflns_theta_min 1.40
_exptl_absorpt_coefficient_mu 0.683
_exptl_absorpt_correction_T_max 0.8214
_exptl_absorpt_correction_T_min 0.6848
_exptl_absorpt_correction_type multi-scan
_exptl_absorpt_process_details SADABS
_exptl_crystal_colour yellow
_exptl_crystal_density_diffrn 1.269
_exptl_crystal_description block
_exptl_crystal_F_000 2256
_exptl_crystal_size_max 0.60
_exptl_crystal_size_mid 0.40
_exptl_crystal_size_min 0.30
_refine_diff_density_max 0.644
_refine_diff_density_min -0.433
_refine_diff_density_rms 0.069
_refine_ls_extinction_method none
_refine_ls_goodness_of_fit_ref 1.111
_refine_ls_hydrogen_treatment riding
_refine_ls_matrix_type full
_refine_ls_number_parameters 586
_refine_ls_number_reflns 11341
_refine_ls_number_restraints 0
_refine_ls_restrained_S_all 1.111
_refine_ls_R_factor_all 0.0529
_refine_ls_R_factor_gt 0.0405
_refine_ls_shift/su_max 0.124
_refine_ls_shift/su_mean 0.001
_refine_ls_structure_factor_coef Fsqd
_refine_ls_weighting_details 'calc w=1/[\s^2^(Fo^2^)+(0.0591P)^2^+3.6365P] where P=(Fo^2^+2Fc^2^)/3'
_refine_ls_weighting_scheme calc
_refine_ls_wR_factor_gt 0.1112
_refine_ls_wR_factor_ref 0.1172
_reflns_number_gt 9219
_reflns_number_total 11341
_reflns_threshold_expression >2sigma(I)
_cod_data_source_file ic0702052Bsi20070204_032119.cif
_cod_data_source_block th26
_cod_database_code 4327253

loop_
_symmetry_equiv_pos_as_xyz
'x, y, z'
'-x+1/2, y+1/2, -z+1/2'
'-x, -y, -z'
'x-1/2, -y-1/2, z-1/2'

loop_
_atom_site_label
_atom_site_type_symbol
_atom_site_fract_x
_atom_site_fract_y
_atom_site_fract_z
_atom_site_U_iso_or_equiv
_atom_site_adp_type
_atom_site_occupancy
_atom_site_symmetry_multiplicity
_atom_site_calc_flag
_atom_site_refinement_flags
_atom_site_disorder_assembly
_atom_site_disorder_group
Ti1 Ti 1.00337(3) 0.66048(2) 0.132730(19) 0.02081(10) Uani 1 1 d . A .
Ti2 Ti 0.97315(3) 0.820336(19) 0.138424(18) 0.01868(10) Uani 1 1 d . . .
Ti3 Ti 0.78131(3) 0.72297(2) 0.158734(18) 0.01919(10) Uani 1 1 d . . .
Ti4 Ti 0.97555(3) 0.73286(2) 0.265623(19) 0.02405(11) Uani 1 1 d . . .
Si1 Si 1.28689(6) 0.63289(5) 0.12105(4) 0.0454(2) Uani 1 1 d . . .
Si2 Si 0.95534(6) 0.86515(4) -0.03005(3) 0.03290(17) Uani 1 1 d . . .
Si3 Si 0.58091(6) 0.82317(4) 0.22740(4) 0.03545(18) Uani 1 1 d . . .
Si4 Si 0.95555(6) 0.59410(4) 0.37935(3) 0.03482(18) Uani 1 1 d . . .
O1 O 1.03061(12) 0.74534(7) 0.10674(7) 0.0217(3) Uani 1 1 d . . .
O2 O 0.83485(11) 0.79997(7) 0.12926(7) 0.0207(3) Uani 1 1 d . . .
O3 O 0.83717(12) 0.72273(8) 0.24127(7) 0.0243(3) Uani 1 1 d . . .
O4 O 1.03183(12) 0.66794(8) 0.21830(7) 0.0262(4) Uani 1 1 d . . .
O5 O 1.00525(12) 0.80873(8) 0.22320(7) 0.0243(3) Uani 1 1 d . . .
O6 O 0.86183(12) 0.66019(7) 0.12479(7) 0.0213(3) Uani 1 1 d . . .
C1 C 1.15061(19) 0.60484(12) 0.10022(12) 0.0282(5) Uani 1 1 d . A .
C2 C 1.08366(19) 0.61864(12) 0.04452(12) 0.0290(5) Uani 1 1 d . . .
C3 C 0.9919(2) 0.58169(13) 0.04682(13) 0.0350(6) Uani 1 1 d . A .
C4 C 1.0007(2) 0.54428(12) 0.10342(14) 0.0356(6) Uani 1 1 d . . .
C5 C 1.0968(2) 0.55811(12) 0.13597(13) 0.0330(6) Uani 1 1 d . A .
C6 C 0.99383(18) 0.89177(11) 0.05301(11) 0.0247(5) Uani 1 1 d . . .
C7 C 0.92820(19) 0.92553(11) 0.09207(12) 0.0288(5) Uani 1 1 d . . .
C8 C 0.9846(2) 0.93959(11) 0.15020(12) 0.0303(6) Uani 1 1 d . . .
C9 C 1.08630(19) 0.91623(11) 0.14780(11) 0.0269(5) Uani 1 1 d . . .
C10 C 1.09263(18) 0.88703(11) 0.08861(11) 0.0239(5) Uani 1 1 d . . .
C11 C 0.60890(18) 0.75163(12) 0.17533(12) 0.0262(5) Uani 1 1 d . . .
C12 C 0.62257(18) 0.68291(12) 0.19138(12) 0.0272(5) Uani 1 1 d . . .
C13 C 0.63847(18) 0.64696(13) 0.13647(13) 0.0335(6) Uani 1 1 d . . .
C14 C 0.63413(19) 0.69236(15) 0.08606(12) 0.0355(6) Uani 1 1 d . . .
C15 C 0.61575(18) 0.75610(14) 0.10933(12) 0.0316(6) Uani 1 1 d . . .
C16 C 0.9963(2) 0.68172(13) 0.36569(11) 0.0306(6) Uani 1 1 d . . .
C17 C 1.0955(2) 0.70431(14) 0.35291(12) 0.0363(6) Uani 1 1 d . . .
C18 C 1.0935(3) 0.77488(15) 0.35121(12) 0.0463(8) Uani 1 1 d . . .
C19 C 0.9945(3) 0.79653(15) 0.36297(12) 0.0499(8) Uani 1 1 d . . .
C20 C 0.9348(2) 0.74045(14) 0.37216(12) 0.0413(7) Uani 1 1 d . . .
C21 C 1.2960(4) 0.6956(3) 0.1868(2) 0.111(2) Uani 1 1 d . A .
H21A H 1.2980 0.6723 0.2271 0.133 Uiso 1 1 calc R . .
H21B H 1.2358 0.7252 0.1817 0.133 Uiso 1 1 calc R . .
H21C H 1.3590 0.7222 0.1857 0.133 Uiso 1 1 calc R . .
C22 C 1.3653(7) 0.5714(5) 0.1666(6) 0.066(3) Uiso 0.472(18) 1 d P A 1
H22A H 1.3699 0.5833 0.2112 0.098 Uiso 0.472(18) 1 calc PR A 1
H22B H 1.4347 0.5706 0.1527 0.098 Uiso 0.472(18) 1 calc PR A 1
H22C H 1.3336 0.5273 0.1604 0.098 Uiso 0.472(18) 1 calc PR A 1
C22A C 1.3690(6) 0.5559(4) 0.1331(5) 0.063(3) Uiso 0.528(18) 1 d P A 2
H22D H 1.3576 0.5272 0.0960 0.094 Uiso 0.528(18) 1 calc PR A 2
H22E H 1.3504 0.5316 0.1701 0.094 Uiso 0.528(18) 1 calc PR A 2
H22F H 1.4419 0.5688 0.1395 0.094 Uiso 0.528(18) 1 calc PR A 2
C23 C 1.3434(3) 0.6768(3) 0.0568(2) 0.0842(14) Uani 1 1 d . A .
H23A H 1.4128 0.6925 0.0719 0.101 Uiso 1 1 calc R . .
H23B H 1.2999 0.7150 0.0431 0.101 Uiso 1 1 calc R . .
H23C H 1.3474 0.6461 0.0215 0.101 Uiso 1 1 calc R . .
C24 C 1.1067(2) 0.66412(14) -0.00799(12) 0.0398(7) Uani 1 1 d . A .
H24A H 1.1590 0.6435 -0.0316 0.048 Uiso 1 1 calc R . .
H24B H 1.1327 0.7068 0.0094 0.048 Uiso 1 1 calc R . .
H24C H 1.0435 0.6717 -0.0361 0.048 Uiso 1 1 calc R . .
C25 C 0.9004(2) 0.58052(17) -0.00168(15) 0.0519(8) Uani 1 1 d . . .
H25A H 0.8980 0.5377 -0.0239 0.062 Uiso 1 1 calc R A .
H25B H 0.9063 0.6169 -0.0317 0.062 Uiso 1 1 calc R . .
H25C H 0.8371 0.5862 0.0189 0.062 Uiso 1 1 calc R . .
C26 C 0.9216(2) 0.49639(15) 0.12425(18) 0.0542(9) Uani 1 1 d . A .
H26A H 0.8648 0.4917 0.0908 0.065 Uiso 1 1 calc R . .
H26B H 0.8948 0.5136 0.1623 0.065 Uiso 1 1 calc R . .
H26C H 0.9539 0.4528 0.1332 0.065 Uiso 1 1 calc R . .
C27 C 1.1361(2) 0.52709(16) 0.19806(15) 0.0509(8) Uani 1 1 d . . .
H27A H 1.0789 0.5221 0.2241 0.061 Uiso 1 1 calc R A .
H27B H 1.1893 0.5558 0.2197 0.061 Uiso 1 1 calc R . .
H27C H 1.1656 0.4831 0.1908 0.061 Uiso 1 1 calc R . .
C28 C 1.0688(3) 0.84954(19) -0.07397(13) 0.0555(9) Uani 1 1 d . . .
H28A H 1.1075 0.8111 -0.0557 0.067 Uiso 1 1 calc R . .
H28B H 1.1136 0.8890 -0.0713 0.067 Uiso 1 1 calc R . .
H28C H 1.0454 0.8403 -0.1181 0.067 Uiso 1 1 calc R . .
C29 C 0.8853(3) 0.93520(16) -0.07216(15) 0.0529(9) Uani 1 1 d . . .
H29A H 0.9237 0.9768 -0.0633 0.063 Uiso 1 1 calc R . .
H29B H 0.8164 0.9394 -0.0579 0.063 Uiso 1 1 calc R . .
H29C H 0.8787 0.9265 -0.1175 0.063 Uiso 1 1 calc R . .
C30 C 0.8747(2) 0.78839(14) -0.03184(13) 0.0411(7) Uani 1 1 d . . .
H30A H 0.8619 0.7723 -0.0752 0.049 Uiso 1 1 calc R . .
H30B H 0.8088 0.7986 -0.0156 0.049 Uiso 1 1 calc R . .
H30C H 0.9110 0.7539 -0.0057 0.049 Uiso 1 1 calc R . .
C31 C 0.8174(2) 0.94403(15) 0.07448(15) 0.0442(7) Uani 1 1 d . . .
H31A H 0.7816 0.9467 0.1125 0.053 Uiso 1 1 calc R . .
H31B H 0.7844 0.9100 0.0462 0.053 Uiso 1 1 calc R . .
H31C H 0.8139 0.9874 0.0532 0.053 Uiso 1 1 calc R . .
C32 C 0.9457(3) 0.97572(14) 0.20434(14) 0.0481(8) Uani 1 1 d . . .
H32A H 0.9829 1.0181 0.2112 0.058 Uiso 1 1 calc R . .
H32B H 0.9572 0.9482 0.2423 0.058 Uiso 1 1 calc R . .
H32C H 0.8718 0.9846 0.1950 0.058 Uiso 1 1 calc R . .
C33 C 1.1733(2) 0.92478(15) 0.19840(13) 0.0425(7) Uani 1 1 d . . .
H33A H 1.2149 0.9635 0.1888 0.051 Uiso 1 1 calc R . .
H33B H 1.2166 0.8847 0.2008 0.051 Uiso 1 1 calc R . .
H33C H 1.1456 0.9317 0.2388 0.051 Uiso 1 1 calc R . .
C34 C 1.1899(2) 0.85765(14) 0.06833(13) 0.0361(6) Uani 1 1 d . . .
H34A H 1.2199 0.8887 0.0398 0.043 Uiso 1 1 calc R . .
H34B H 1.1740 0.8152 0.0466 0.043 Uiso 1 1 calc R . .
H34C H 1.2393 0.8498 0.1053 0.043 Uiso 1 1 calc R . .
C35 C 0.6973(2) 0.87551(14) 0.24499(15) 0.0449(7) Uani 1 1 d . . .
H35A H 0.7521 0.8490 0.2679 0.054 Uiso 1 1 calc R . .
H35B H 0.6807 0.9137 0.2708 0.054 Uiso 1 1 calc R . .
H35C H 0.7207 0.8917 0.2056 0.054 Uiso 1 1 calc R . .
C36 C 0.4723(3) 0.87326(18) 0.1889(2) 0.0686(11) Uani 1 1 d . . .
H36A H 0.4506 0.9063 0.2187 0.082 Uiso 1 1 calc R . .
H36B H 0.4142 0.8437 0.1755 0.082 Uiso 1 1 calc R . .
H36C H 0.4946 0.8962 0.1522 0.082 Uiso 1 1 calc R . .
C37 C 0.5363(3) 0.79528(18) 0.30367(17) 0.0625(10) Uani 1 1 d . . .
H37A H 0.5929 0.7723 0.3287 0.075 Uiso 1 1 calc R . .
H37B H 0.4777 0.7648 0.2954 0.075 Uiso 1 1 calc R . .
H37C H 0.5151 0.8342 0.3269 0.075 Uiso 1 1 calc R . .
C38 C 0.6195(2) 0.65263(14) 0.25476(14) 0.0409(7) Uani 1 1 d . . .
H38A H 0.5480 0.6511 0.2651 0.049 Uiso 1 1 calc R . .
H38B H 0.6610 0.6797 0.2861 0.049 Uiso 1 1 calc R . .
H38C H 0.6475 0.6072 0.2548 0.049 Uiso 1 1 calc R . .
C39 C 0.6566(2) 0.57303(15) 0.13187(19) 0.0567(9) Uani 1 1 d . . .
H39A H 0.5919 0.5509 0.1162 0.068 Uiso 1 1 calc R . .
H39B H 0.6808 0.5554 0.1735 0.068 Uiso 1 1 calc R . .
H39C H 0.7088 0.5647 0.1029 0.068 Uiso 1 1 calc R . .
C40 C 0.6443(2) 0.6755(2) 0.01802(14) 0.0594(10) Uani 1 1 d . . .
H40A H 0.7125 0.6891 0.0073 0.071 Uiso 1 1 calc R . .
H40B H 0.5908 0.6991 -0.0090 0.071 Uiso 1 1 calc R . .
H40C H 0.6360 0.6272 0.0117 0.071 Uiso 1 1 calc R . .
C41 C 0.6023(2) 0.81803(18) 0.06980(15) 0.0516(8) Uani 1 1 d . . .
H41A H 0.6405 0.8133 0.0329 0.062 Uiso 1 1 calc R . .
H41B H 0.6287 0.8566 0.0946 0.062 Uiso 1 1 calc R . .
H41C H 0.5288 0.8246 0.0561 0.062 Uiso 1 1 calc R . .
C42 C 0.8849(3) 0.55779(16) 0.30776(14) 0.0532(8) Uani 1 1 d . . .
H42A H 0.8238 0.5850 0.2949 0.064 Uiso 1 1 calc R . .
H42B H 0.8634 0.5122 0.3166 0.064 Uiso 1 1 calc R . .
H42C H 0.9300 0.5570 0.2738 0.064 Uiso 1 1 calc R . .
C43 C 0.8739(3) 0.5915(2) 0.44538(17) 0.0772(13) Uani 1 1 d . . .
H43A H 0.8050 0.6088 0.4312 0.093 Uiso 1 1 calc R . .
H43B H 0.9054 0.6190 0.4801 0.093 Uiso 1 1 calc R . .
H43C H 0.8682 0.5453 0.4597 0.093 Uiso 1 1 calc R . .
C44 C 1.0690(3) 0.54057(18) 0.4061(2) 0.0789(13) Uani 1 1 d . . .
H44A H 1.0449 0.4978 0.4212 0.095 Uiso 1 1 calc R . .
H44B H 1.1116 0.5631 0.4402 0.095 Uiso 1 1 calc R . .
H44C H 1.1101 0.5328 0.3709 0.095 Uiso 1 1 calc R . .
C45 C 1.1851(2) 0.66148(18) 0.34226(15) 0.0515(8) Uani 1 1 d . . .
H45A H 1.2383 0.6886 0.3253 0.062 Uiso 1 1 calc R . .
H45B H 1.1628 0.6261 0.3123 0.062 Uiso 1 1 calc R . .
H45C H 1.2134 0.6415 0.3822 0.062 Uiso 1 1 calc R . .
C46 C 1.1832(3) 0.81940(19) 0.34096(17) 0.0745(13) Uani 1 1 d . . .
H46A H 1.2248 0.8271 0.3811 0.089 Uiso 1 1 calc R . .
H46B H 1.1574 0.8622 0.3235 0.089 Uiso 1 1 calc R . .
H46C H 1.2258 0.7980 0.3115 0.089 Uiso 1 1 calc R . .
C47 C 0.9602(4) 0.86815(17) 0.36613(16) 0.0803(14) Uani 1 1 d . . .
H47A H 0.8926 0.8734 0.3421 0.096 Uiso 1 1 calc R . .
H47B H 1.0105 0.8971 0.3484 0.096 Uiso 1 1 calc R . .
H47C H 0.9554 0.8806 0.4100 0.096 Uiso 1 1 calc R . .
C48 C 0.8243(3) 0.7425(2) 0.38637(15) 0.0623(10) Uani 1 1 d . . .
H48A H 0.8217 0.7419 0.4320 0.075 Uiso 1 1 calc R . .
H48B H 0.7875 0.7037 0.3675 0.075 Uiso 1 1 calc R . .
H48C H 0.7917 0.7835 0.3689 0.075 Uiso 1 1 calc R . .

loop_
_atom_site_aniso_label
_atom_site_aniso_U_11
_atom_site_aniso_U_22
_atom_site_aniso_U_33
_atom_site_aniso_U_23
_atom_site_aniso_U_13
_atom_site_aniso_U_12
Ti1 0.0194(2) 0.0165(2) 0.0261(2) 0.00046(16) 0.00060(16) 0.00113(15)
Ti2 0.0201(2) 0.0155(2) 0.0202(2) 0.00148(15) 0.00113(15) -0.00076(15)
Ti3 0.0177(2) 0.0217(2) 0.0181(2) -0.00010(15) 0.00173(15) -0.00154(15)
Ti4 0.0294(2) 0.0228(2) 0.0182(2) 0.00260(16) -0.00574(17) -0.00333(17)
Si1 0.0230(4) 0.0592(5) 0.0534(5) 0.0212(4) 0.0005(3) -0.0016(4)
Si2 0.0397(4) 0.0332(4) 0.0242(3) 0.0069(3) -0.0041(3) -0.0126(3)
Si3 0.0311(4) 0.0288(4) 0.0479(4) -0.0060(3) 0.0107(3) 0.0026(3)
Si4 0.0381(4) 0.0359(4) 0.0289(4) 0.0068(3) -0.0039(3) -0.0101(3)
O1 0.0207(8) 0.0191(8) 0.0258(8) 0.0009(6) 0.0050(6) -0.0001(6)
O2 0.0192(8) 0.0201(8) 0.0226(8) 0.0025(6) 0.0011(6) 0.0015(6)
O3 0.0288(9) 0.0262(8) 0.0178(8) 0.0010(6) 0.0025(6) -0.0034(7)
O4 0.0269(9) 0.0214(8) 0.0284(8) 0.0038(7) -0.0063(7) 0.0015(7)
O5 0.0276(9) 0.0218(8) 0.0223(8) 0.0003(6) -0.0034(7) -0.0043(7)
O6 0.0210(8) 0.0212(8) 0.0216(8) -0.0016(6) 0.0011(6) -0.0016(6)
C1 0.0259(12) 0.0229(12) 0.0366(13) 0.0039(10) 0.0064(10) 0.0054(10)
C2 0.0297(13) 0.0243(12) 0.0336(13) -0.0049(10) 0.0053(10) 0.0074(10)
C3 0.0278(13) 0.0296(14) 0.0478(16) -0.0207(12) 0.0042(12) 0.0070(11)
C4 0.0345(15) 0.0157(12) 0.0587(17) -0.0069(12) 0.0156(13) 0.0018(10)
C5 0.0313(14) 0.0216(12) 0.0480(15) 0.0070(11) 0.0133(12) 0.0087(10)
C6 0.0279(12) 0.0211(12) 0.0247(11) 0.0062(9) 0.0006(9) -0.0040(9)
C7 0.0303(13) 0.0169(11) 0.0396(14) 0.0098(10) 0.0046(11) 0.0003(10)
C8 0.0428(15) 0.0138(11) 0.0357(13) 0.0001(10) 0.0111(11) -0.0028(10)
C9 0.0333(13) 0.0195(12) 0.0274(12) -0.0001(9) 0.0013(10) -0.0103(10)
C10 0.0253(12) 0.0197(11) 0.0269(12) 0.0033(9) 0.0031(9) -0.0056(9)
C11 0.0179(11) 0.0279(13) 0.0335(13) 0.0012(10) 0.0058(10) -0.0005(9)
C12 0.0193(12) 0.0274(13) 0.0361(13) 0.0000(10) 0.0084(10) -0.0037(10)
C13 0.0191(12) 0.0331(14) 0.0488(16) -0.0136(12) 0.0064(11) -0.0069(10)
C14 0.0166(12) 0.0615(19) 0.0281(13) -0.0111(13) 0.0002(10) -0.0063(12)
C15 0.0146(11) 0.0484(16) 0.0313(13) 0.0060(12) 0.0005(10) -0.0009(11)
C16 0.0374(14) 0.0329(14) 0.0195(11) 0.0042(10) -0.0067(10) -0.0043(11)
C17 0.0376(15) 0.0431(16) 0.0246(12) 0.0122(11) -0.0141(11) -0.0092(12)
C18 0.067(2) 0.0410(16) 0.0246(13) 0.0113(12) -0.0237(13) -0.0271(15)
C19 0.081(2) 0.0402(17) 0.0232(13) -0.0034(12) -0.0179(14) 0.0024(16)
C20 0.062(2) 0.0421(17) 0.0174(12) -0.0006(11) -0.0070(12) 0.0041(14)
C21 0.075(3) 0.157(5) 0.101(4) -0.034(4) 0.007(3) -0.062(3)
C23 0.042(2) 0.129(4) 0.083(3) 0.021(3) 0.013(2) -0.018(2)
C24 0.0485(17) 0.0411(16) 0.0303(14) 0.0010(12) 0.0069(12) 0.0119(13)
C25 0.0381(17) 0.057(2) 0.059(2) -0.0335(16) -0.0039(14) 0.0077(14)
C26 0.0472(18) 0.0259(15) 0.094(3) -0.0109(15) 0.0270(18) -0.0063(13)
C27 0.0504(18) 0.0425(17) 0.062(2) 0.0272(15) 0.0172(15) 0.0167(14)
C28 0.065(2) 0.074(2) 0.0287(15) -0.0061(15) 0.0121(14) -0.0158(18)
C29 0.059(2) 0.0443(18) 0.0500(18) 0.0221(14) -0.0218(15) -0.0198(15)
C30 0.0543(18) 0.0334(15) 0.0330(14) 0.0051(12) -0.0088(13) -0.0140(13)
C31 0.0337(15) 0.0373(16) 0.0621(19) 0.0165(14) 0.0076(13) 0.0114(12)
C32 0.069(2) 0.0267(14) 0.0522(18) -0.0094(13) 0.0254(16) 0.0003(14)
C33 0.0500(18) 0.0423(16) 0.0329(14) 0.0002(12) -0.0063(12) -0.0198(14)
C34 0.0270(14) 0.0439(16) 0.0385(15) 0.0016(12) 0.0085(11) -0.0026(12)
C35 0.0441(17) 0.0351(16) 0.0558(18) -0.0100(13) 0.0061(14) -0.0003(13)
C36 0.048(2) 0.051(2) 0.105(3) -0.018(2) -0.002(2) 0.0168(16)
C37 0.078(3) 0.052(2) 0.064(2) -0.0189(17) 0.038(2) -0.0039(18)
C38 0.0389(16) 0.0373(15) 0.0492(17) 0.0123(13) 0.0175(13) -0.0007(12)
C39 0.0329(16) 0.0379(17) 0.102(3) -0.0285(18) 0.0194(17) -0.0098(13)
C40 0.0329(16) 0.108(3) 0.0365(16) -0.0276(18) -0.0016(13) -0.0086(17)
C41 0.0291(15) 0.076(2) 0.0494(18) 0.0281(16) 0.0029(13) 0.0086(15)
C42 0.072(2) 0.0393(17) 0.0445(17) -0.0001(14) -0.0108(16) -0.0118(16)
C43 0.098(3) 0.080(3) 0.058(2) -0.013(2) 0.031(2) -0.049(2)
C44 0.066(2) 0.045(2) 0.117(3) 0.035(2) -0.030(2) -0.0092(18)
C45 0.0315(16) 0.073(2) 0.0472(17) 0.0219(16) -0.0069(13) -0.0038(15)
C46 0.093(3) 0.067(2) 0.055(2) 0.0278(18) -0.037(2) -0.049(2)
C47 0.150(4) 0.0414(19) 0.0416(19) -0.0115(15) -0.030(2) 0.014(2)
C48 0.067(2) 0.090(3) 0.0313(16) -0.0038(16) 0.0123(15) 0.031(2)

loop_
_atom_type_symbol
_atom_type_description
_atom_type_scat_dispersion_real
_atom_type_scat_dispersion_imag
_atom_type_scat_source
C C 0.0033 0.0016 'International Tables Vol C Tables 4.2.6.8 and 6.1.1.4'
H H 0.0000 0.0000 'International Tables Vol C Tables 4.2.6.8 and 6.1.1.4'
O O 0.0106 0.0060 'International Tables Vol C Tables 4.2.6.8 and 6.1.1.4'
Si Si 0.0817 0.0704 'International Tables Vol C Tables 4.2.6.8 and 6.1.1.4'
Ti Ti 0.2776 0.4457 'International Tables Vol C Tables 4.2.6.8 and 6.1.1.4'

loop_
_geom_angle_atom_site_label_1
_geom_angle_atom_site_label_2
_geom_angle_atom_site_label_3
_geom_angle
O6 Ti1 O1 101.46(7)
O6 Ti1 O4 100.99(7)
O1 Ti1 O4 101.61(7)
O6 Ti1 C1 143.41(8)
O1 Ti1 C1 99.13(8)
O4 Ti1 C1 104.06(8)
O6 Ti1 C5 120.36(8)
O1 Ti1 C5 133.84(8)
O4 Ti1 C5 89.48(8)
C1 Ti1 C5 35.09(8)
O6 Ti1 C2 116.17(8)
O1 Ti1 C2 88.39(8)
O4 Ti1 C2 138.81(8)
C1 Ti1 C2 34.77(8)
C5 Ti1 C2 57.30(9)
O6 Ti1 C4 89.17(8)
O1 Ti1 C4 144.51(9)
O4 Ti1 C4 109.51(9)
C1 Ti1 C4 57.49(9)
C5 Ti1 C4 33.85(9)
C2 Ti1 C4 56.90(9)
O6 Ti1 C3 86.81(8)
O1 Ti1 C3 111.95(9)
O4 Ti1 C3 143.33(9)
C1 Ti1 C3 57.39(9)
C5 Ti1 C3 56.71(9)
C2 Ti1 C3 34.08(9)
C4 Ti1 C3 34.19(10)
O6 Ti1 Ti2 83.19(5)
O1 Ti1 Ti2 28.46(5)
O4 Ti1 Ti2 83.95(5)
C1 Ti1 Ti2 125.43(6)
C5 Ti1 Ti2 156.40(7)
C2 Ti1 Ti2 116.13(6)
C4 Ti1 Ti2 165.65(7)
C3 Ti1 Ti2 132.70(7)
O6 Ti1 Ti4 83.16(5)
O1 Ti1 Ti4 83.91(5)
O4 Ti1 Ti4 28.28(5)
C1 Ti1 Ti4 129.09(6)
C5 Ti1 Ti4 117.51(7)
C2 Ti1 Ti4 160.34(6)
C4 Ti1 Ti4 131.27(7)
C3 Ti1 Ti4 162.72(7)
Ti2 Ti1 Ti4 59.929(12)
O6 Ti1 Ti3 27.58(5)
O1 Ti1 Ti3 84.16(5)
O4 Ti1 Ti3 83.69(5)
C1 Ti1 Ti3 170.66(6)
C5 Ti1 Ti3 141.92(6)
C2 Ti1 Ti3 137.38(6)
C4 Ti1 Ti3 115.29(6)
C3 Ti1 Ti3 113.27(6)
Ti2 Ti1 Ti3 59.860(12)
Ti4 Ti1 Ti3 59.780(13)
O5 Ti2 O2 101.47(7)
O5 Ti2 O1 101.59(7)
O2 Ti2 O1 102.17(7)
O5 Ti2 C6 144.18(8)
O2 Ti2 C6 103.93(7)
O1 Ti2 C6 97.30(8)
O5 Ti2 C7 123.13(8)
O2 Ti2 C7 87.46(8)
O1 Ti2 C7 131.52(8)
C6 Ti2 C7 35.05(9)
O5 Ti2 C10 114.85(8)
O2 Ti2 C10 138.97(7)
O1 Ti2 C10 89.09(8)
C6 Ti2 C10 35.08(8)
C7 Ti2 C10 57.35(8)
O5 Ti2 C8 90.98(8)
O2 Ti2 C8 106.32(8)
O1 Ti2 C8 145.80(8)
C6 Ti2 C8 57.83(8)
C7 Ti2 C8 34.19(9)
C10 Ti2 C8 56.90(8)
O5 Ti2 C9 86.77(8)
O2 Ti2 C9 140.17(8)
O1 Ti2 C9 114.35(8)
C6 Ti2 C9 57.64(8)
C7 Ti2 C9 56.75(8)
C10 Ti2 C9 34.02(8)
C8 Ti2 C9 34.03(9)
O5 Ti2 Ti1 83.99(5)
O2 Ti2 Ti1 84.13(5)
O1 Ti2 Ti1 28.39(5)
C6 Ti2 Ti1 123.25(6)
C7 Ti2 Ti1 152.76(6)
C10 Ti2 Ti1 116.82(6)
C8 Ti2 Ti1 169.16(7)
C9 Ti2 Ti1 135.68(6)
O5 Ti2 Ti3 83.76(5)
O2 Ti2 Ti3 28.13(5)
O1 Ti2 Ti3 84.61(5)
C6 Ti2 Ti3 128.42(6)
C7 Ti2 Ti3 115.49(6)
C10 Ti2 Ti3 161.24(6)
C8 Ti2 Ti3 128.70(6)
C9 Ti2 Ti3 160.24(6)
Ti1 Ti2 Ti3 60.393(13)
O5 Ti2 Ti4 28.06(5)
O2 Ti2 Ti4 83.93(5)
O1 Ti2 Ti4 84.16(5)
C6 Ti2 Ti4 171.44(6)
C7 Ti2 Ti4 144.32(6)
C10 Ti2 Ti4 136.85(6)
C8 Ti2 Ti4 117.06(6)
C9 Ti2 Ti4 114.07(6)
Ti1 Ti2 Ti4 60.255(13)
Ti3 Ti2 Ti4 60.064(12)
O2 Ti3 O6 100.82(7)
O2 Ti3 O3 101.87(7)
O6 Ti3 O3 101.09(7)
O2 Ti3 C11 104.28(8)
O6 Ti3 C11 144.21(8)
O3 Ti3 C11 98.26(8)
O2 Ti3 C12 139.07(8)
O6 Ti3 C12 115.64(8)
O3 Ti3 C12 89.27(8)
C11 Ti3 C12 34.80(8)
O2 Ti3 C15 88.39(8)
O6 Ti3 C15 122.72(8)
O3 Ti3 C15 132.35(8)
C11 Ti3 C15 34.77(8)
C12 Ti3 C15 56.98(9)
O2 Ti3 C13 140.95(9)
O6 Ti3 C13 87.12(8)
O3 Ti3 C13 114.12(9)
C11 Ti3 C13 57.43(8)
C12 Ti3 C13 34.18(8)
C15 Ti3 C13 56.43(9)
O2 Ti3 C14 107.26(9)
O6 Ti3 C14 91.10(8)
O3 Ti3 C14 145.62(8)
C11 Ti3 C14 57.29(9)
C12 Ti3 C14 56.65(9)
C15 Ti3 C14 33.80(10)
C13 Ti3 C14 33.86(10)
O2 Ti3 Ti2 28.23(5)
O6 Ti3 Ti2 83.07(5)
O3 Ti3 Ti2 84.01(5)
C11 Ti3 Ti2 128.93(6)
C12 Ti3 Ti2 161.08(6)
C15 Ti3 Ti2 116.51(6)
C13 Ti3 Ti2 160.83(7)
C14 Ti3 Ti2 129.68(7)
O2 Ti3 Ti4 83.92(5)
O6 Ti3 Ti4 83.37(5)
O3 Ti3 Ti4 28.20(5)
C11 Ti3 Ti4 124.11(6)
C12 Ti3 Ti4 116.82(6)
C15 Ti3 Ti4 153.81(7)
C13 Ti3 Ti4 135.13(7)
C14 Ti3 Ti4 168.34(8)
Ti2 Ti3 Ti4 59.968(12)
O2 Ti3 Ti1 83.60(5)
O6 Ti3 Ti1 27.57(5)
O3 Ti3 Ti1 83.81(5)
C11 Ti3 Ti1 171.15(6)
C12 Ti3 Ti1 137.11(6)
C15 Ti3 Ti1 143.84(7)
C13 Ti3 Ti1 113.86(6)
C14 Ti3 Ti1 116.89(6)
Ti2 Ti3 Ti1 59.748(13)
Ti4 Ti3 Ti1 60.007(13)
O5 Ti4 O3 101.67(7)
O5 Ti4 O4 101.36(7)
O3 Ti4 O4 101.54(7)
O5 Ti4 C16 142.94(8)
O3 Ti4 C16 103.12(8)
O4 Ti4 C16 100.16(8)
O5 Ti4 C17 115.68(8)
O3 Ti4 C17 138.00(8)
O4 Ti4 C17 89.73(9)
C16 Ti4 C17 34.89(9)
O5 Ti4 C20 119.80(9)
O3 Ti4 C20 88.29(9)
O4 Ti4 C20 134.86(9)
C16 Ti4 C20 35.15(9)
C17 Ti4 C20 57.35(10)
O5 Ti4 C18 86.34(8)
O3 Ti4 C18 141.51(10)
O4 Ti4 C18 113.80(11)
C16 Ti4 C18 57.33(9)
C17 Ti4 C18 34.29(10)
C20 Ti4 C18 56.17(11)
O5 Ti4 C19 88.91(9)
O3 Ti4 C19 108.13(10)
O4 Ti4 C19 145.89(10)
C16 Ti4 C19 57.31(10)
C17 Ti4 C19 56.86(11)
C20 Ti4 C19 33.48(11)
C18 Ti4 C19 33.74(12)
O5 Ti4 Ti2 28.09(5)
O3 Ti4 Ti2 84.07(5)
O4 Ti4 Ti2 83.70(5)
C16 Ti4 Ti2 170.84(6)
C17 Ti4 Ti2 137.71(7)
C20 Ti4 Ti2 141.40(7)
C18 Ti4 Ti2 113.52(7)
C19 Ti4 Ti2 115.31(7)
O5 Ti4 Ti3 83.70(5)
O3 Ti4 Ti3 28.27(5)
O4 Ti4 Ti3 83.97(5)
C16 Ti4 Ti3 128.44(6)
C17 Ti4 Ti3 160.50(7)
C20 Ti4 Ti3 116.25(8)
C18 Ti4 Ti3 161.10(9)
C19 Ti4 Ti3 129.78(9)
Ti2 Ti4 Ti3 59.967(12)
O5 Ti4 Ti1 83.59(5)
O3 Ti4 Ti1 84.07(5)
O4 Ti4 Ti1 28.12(5)
C16 Ti4 Ti1 125.96(7)
C17 Ti4 Ti1 117.19(8)
C20 Ti4 Ti1 156.47(7)
C18 Ti4 Ti1 134.41(9)
C19 Ti4 Ti1 166.82(9)
Ti2 Ti4 Ti1 59.816(13)
Ti3 Ti4 Ti1 60.213(13)
C22 Si1 C23 118.5(4)
C22 Si1 C1 113.0(3)
C23 Si1 C1 113.97(15)
C22 Si1 C21 93.6(5)
C23 Si1 C21 103.8(2)
C1 Si1 C21 111.36(17)
C22 Si1 C22A 24.5(3)
C23 Si1 C22A 103.2(3)
C1 Si1 C22A 107.4(3)
C21 Si1 C22A 117.0(4)
C29 Si2 C28 105.00(16)
C29 Si2 C30 111.51(13)
C28 Si2 C30 109.10(16)
C29 Si2 C6 108.38(13)
C28 Si2 C6 112.23(13)
C30 Si2 C6 110.51(11)
C35 Si3 C36 110.80(16)
C35 Si3 C37 108.23(16)
C36 Si3 C37 104.92(19)
C35 Si3 C11 110.44(12)
C36 Si3 C11 109.60(15)
C37 Si3 C11 112.73(13)
C42 Si4 C43 110.09(17)
C42 Si4 C16 111.42(13)
C43 Si4 C16 109.92(16)
C42 Si4 C44 109.75(18)
C43 Si4 C44 104.4(2)
C16 Si4 C44 111.05(14)
Ti1 O1 Ti2 123.14(8)
Ti3 O2 Ti2 123.64(8)
Ti4 O3 Ti3 123.53(9)
Ti1 O4 Ti4 123.60(8)
Ti4 O5 Ti2 123.85(9)
Ti1 O6 Ti3 124.84(8)
C2 C1 C5 106.3(2)
C2 C1 Si1 128.52(19)
C5 C1 Si1 124.88(19)
C2 C1 Ti1 73.29(13)
C5 C1 Ti1 72.42(14)
Si1 C1 Ti1 124.19(13)
C3 C2 C1 108.4(2)
C3 C2 C24 125.5(2)
C1 C2 C24 126.1(2)
C3 C2 Ti1 73.55(14)
C1 C2 Ti1 71.93(14)
C24 C2 Ti1 120.89(17)
C2 C3 C4 108.2(2)
C2 C3 C25 126.9(3)
C4 C3 C25 124.9(3)
C2 C3 Ti1 72.37(14)
C4 C3 Ti1 72.70(14)
C25 C3 Ti1 121.35(17)
C5 C4 C3 108.1(2)
C5 C4 C26 125.7(3)
C3 C4 C26 126.2(3)
C5 C4 Ti1 71.96(14)
C3 C4 Ti1 73.11(14)
C26 C4 Ti1 121.97(18)
C4 C5 C1 109.0(2)
C4 C5 C27 124.3(2)
C1 C5 C27 126.7(3)
C4 C5 Ti1 74.19(14)
C1 C5 Ti1 72.49(13)
C27 C5 Ti1 120.44(19)
C7 C6 C10 106.3(2)
C7 C6 Si2 124.95(18)
C10 C6 Si2 128.67(19)
C7 C6 Ti2 73.18(13)
C10 C6 Ti2 73.45(13)
Si2 C6 Ti2 121.43(11)
C8 C7 C6 108.9(2)
C8 C7 C31 125.0(2)
C6 C7 C31 126.1(2)
C8 C7 Ti2 74.02(13)
C6 C7 Ti2 71.77(13)
C31 C7 Ti2 120.88(17)
C7 C8 C9 108.0(2)
C7 C8 C32 126.4(3)
C9 C8 C32 125.6(2)
C7 C8 Ti2 71.78(13)
C9 C8 Ti2 73.44(13)
C32 C8 Ti2 122.62(17)
C10 C9 C8 108.2(2)
C10 C9 C33 126.2(2)
C8 C9 C33 125.5(2)
C10 C9 Ti2 71.70(13)
C8 C9 Ti2 72.53(13)
C33 C9 Ti2 124.17(17)
C9 C10 C6 108.6(2)
C9 C10 C34 123.6(2)
C6 C10 C34 127.8(2)
C9 C10 Ti2 74.28(13)
C6 C10 Ti2 71.47(13)
C34 C10 Ti2 121.23(16)
C12 C11 C15 106.3(2)
C12 C11 Si3 128.50(19)
C15 C11 Si3 125.18(19)
C12 C11 Ti3 72.93(13)
C15 C11 Ti3 73.24(13)
Si3 C11 Ti3 121.16(12)
C13 C12 C11 108.5(2)
C13 C12 C38 124.7(2)
C11 C12 C38 126.7(2)
C13 C12 Ti3 73.90(14)
C11 C12 Ti3 72.27(13)
C38 C12 Ti3 120.53(18)
C14 C13 C12 108.1(2)
C14 C13 C39 125.5(3)
C12 C13 C39 126.5(3)
C14 C13 Ti3 73.31(14)
C12 C13 Ti3 71.92(13)
C39 C13 Ti3 120.76(18)
C15 C14 C13 108.2(2)
C15 C14 C40 125.5(3)
C13 C14 C40 126.3(3)
C15 C14 Ti3 72.15(14)
C13 C14 Ti3 72.83(14)
C40 C14 Ti3 122.22(18)
C14 C15 C11 109.0(2)
C14 C15 C41 124.6(3)
C11 C15 C41 126.4(3)
C14 C15 Ti3 74.04(14)
C11 C15 Ti3 72.00(13)
C41 C15 Ti3 121.68(18)
C17 C16 C20 106.5(2)
C17 C16 Si4 127.5(2)
C20 C16 Si4 125.7(2)
C17 C16 Ti4 73.12(14)
C20 C16 Ti4 73.71(14)
Si4 C16 Ti4 122.80(12)
C18 C17 C16 108.0(3)
C18 C17 C45 125.9(3)
C16 C17 C45 126.1(3)
C18 C17 Ti4 74.37(14)
C16 C17 Ti4 71.99(14)
C45 C17 Ti4 118.80(19)
C19 C18 C17 108.6(3)
C19 C18 C46 125.7(3)
C17 C18 C46 125.7(3)
C19 C18 Ti4 73.74(16)
C17 C18 Ti4 71.34(14)
C46 C18 Ti4 122.6(2)
C20 C19 C18 108.2(3)
C20 C19 C47 126.2(4)
C18 C19 C47 125.6(4)
C20 C19 Ti4 71.86(16)
C18 C19 Ti4 72.53(16)
C47 C19 Ti4 122.2(2)
C19 C20 C16 108.8(3)
C19 C20 C48 124.5(3)
C16 C20 C48 126.7(3)
C19 C20 Ti4 74.66(17)
C16 C20 Ti4 71.14(14)
C48 C20 Ti4 120.29(19)

loop_
_geom_bond_atom_site_label_1
_geom_bond_atom_site_label_2
_geom_bond_distance
Ti1 O6 1.8339(16)
Ti1 O1 1.8347(15)
Ti1 O4 1.8362(16)
Ti1 C1 2.383(2)
Ti1 C5 2.382(2)
Ti1 C2 2.401(2)
Ti1 C4 2.411(2)
Ti1 C3 2.416(2)
Ti1 Ti2 3.2306(6)
Ti1 Ti4 3.2449(6)
Ti1 Ti3 3.2516(6)
Ti2 O5 1.8338(15)
Ti2 O2 1.8377(15)
Ti2 O1 1.8389(16)
Ti2 C6 2.358(2)
Ti2 C7 2.377(2)
Ti2 C10 2.384(2)
Ti2 C8 2.406(2)
Ti2 C9 2.417(2)
Ti2 Ti3 3.2343(6)
Ti2 Ti4 3.2344(6)
Ti3 O2 1.8315(15)
Ti3 O6 1.8346(16)
Ti3 O3 1.8395(15)
Ti3 C11 2.380(2)
Ti3 C12 2.388(2)
Ti3 C15 2.396(2)
Ti3 C13 2.414(2)
Ti3 C14 2.420(2)
Ti3 Ti4 3.2375(6)
Ti4 O5 1.8319(16)
Ti4 O3 1.8353(17)
Ti4 O4 1.8457(17)
Ti4 C16 2.364(2)
Ti4 C17 2.379(2)
Ti4 C20 2.398(3)
Ti4 C18 2.418(3)
Ti4 C19 2.433(3)
Si1 C22 1.818(8)
Si1 C23 1.846(4)
Si1 C1 1.872(3)
Si1 C21 1.881(5)
Si1 C22A 1.880(8)
Si2 C29 1.856(3)
Si2 C28 1.858(3)
Si2 C30 1.860(3)
Si2 C6 1.874(2)
Si3 C35 1.850(3)
Si3 C36 1.857(3)
Si3 C37 1.873(3)
Si3 C11 1.874(3)
Si4 C42 1.853(3)
Si4 C43 1.854(4)
Si4 C16 1.866(3)
Si4 C44 1.868(4)
C1 C2 1.430(3)
C1 C5 1.436(3)
C2 C3 1.411(4)
C2 C24 1.501(4)
C3 C4 1.419(4)
C3 C25 1.497(4)
C4 C5 1.396(4)
C4 C26 1.508(4)
C5 C27 1.508(4)
C6 C7 1.426(4)
C6 C10 1.430(3)
C7 C8 1.406(4)
C7 C31 1.500(4)
C8 C9 1.411(4)
C8 C32 1.497(4)
C9 C10 1.405(3)
C9 C33 1.495(3)
C10 C34 1.501(3)
C11 C12 1.426(3)
C11 C15 1.427(3)
C12 C13 1.411(4)
C12 C38 1.490(4)
C13 C14 1.408(4)
C13 C39 1.505(4)
C14 C15 1.400(4)
C14 C40 1.514(4)
C15 C41 1.502(4)
C16 C17 1.422(4)
C16 C20 1.438(4)
C17 C18 1.414(4)
C17 C45 1.485(4)
C18 C19 1.408(5)
C18 C46 1.503(4)
C19 C20 1.392(5)
C19 C47 1.506(5)
C20 C48 1.502(5)
